data_1516376
loop_
_publ_author_name
'Naumov, Pance'
'Lee, Sang Cheol'
'Ishizawa, Nobuo'
'Jeong, Young Gyu'
'Chung, Ihn Hee'
'Fukuzumi, Shunichi'

_publ_section_title
;
 New type of dual solid-state thermochromism: modulation of intramolecular
 charge transfer by intermolecular pi-pi interactions, kinetic trapping of
 the aci-nitro group, and reversible molecular locking.
;
_journal_issue 42
_journal_name_full 'The journal of physical chemistry. A'
_journal_page_first 11354
_journal_page_last 11366
_journal_paper_doi 10.1021/jp902517x
_journal_volume 113
_journal_year 2009
_chemical_formula_moiety 'C10 H14 N4 O6'
_chemical_formula_sum 'C10 H14 N4 O6'
_chemical_formula_weight 286.25
_chemical_name_systematic
;
 ?
;
_space_group_IT_number 61
_symmetry_cell_setting orthorhombic
_symmetry_space_group_name_Hall '-P 2ac 2ab'
_symmetry_space_group_name_H-M 'P b c a'
_atom_sites_solution_hydrogens geom
_atom_sites_solution_primary direct
_atom_sites_solution_secondary difmap
_audit_creation_method SHELXL-97
_cell_angle_alpha 90.00
_cell_angle_beta 90.00
_cell_angle_gamma 90.00
_cell_formula_units_Z 8
_cell_length_a 17.4174(2)
_cell_length_b 7.01760(10)
_cell_length_c 19.3440(2)
_cell_measurement_temperature 293(2)
_cell_volume 2364.39(5)
_computing_cell_refinement 'APEX2 software (Bruker, 2007)'
_computing_data_collection 'APEX2 software (Bruker, 2007)'
_computing_data_reduction 'SAINT (Bruker, 2007)'
_computing_molecular_graphics 'DIAMOND (Brandenburg, 2005)'
_computing_publication_material 'WinGX (Farrugia, 1999)'
_computing_structure_refinement 'SHELXL-97 (Sheldrick, 2008)'
_computing_structure_solution 'SHELXS-97 (Sheldrick, 2008)'
_diffrn_ambient_temperature 293(2)
_diffrn_measured_fraction_theta_full 1.000
_diffrn_measured_fraction_theta_max 1.000
_diffrn_measurement_device_type 'Bruker SMART APEX2 diffractometer'
_diffrn_measurement_method '\w scans'
_diffrn_radiation_monochromator 'multilayer confocal TXS mirror'
_diffrn_radiation_source 'rotating anode'
_diffrn_radiation_type MoK\a
_diffrn_radiation_wavelength 0.71073
_diffrn_reflns_av_R_equivalents 0.0360
_diffrn_reflns_av_sigmaI/netI 0.0153
_diffrn_reflns_limit_h_max 22
_diffrn_reflns_limit_h_min -22
_diffrn_reflns_limit_k_max 9
_diffrn_reflns_limit_k_min -9
_diffrn_reflns_limit_l_max 25
_diffrn_reflns_limit_l_min -25
_diffrn_reflns_number 41409
_diffrn_reflns_theta_full 27.49
_diffrn_reflns_theta_max 27.49
_diffrn_reflns_theta_min 2.11
_exptl_absorpt_coefficient_mu 0.134
_exptl_absorpt_correction_T_max 0.9973
_exptl_absorpt_correction_T_min 0.9814
_exptl_absorpt_correction_type sphere
_exptl_absorpt_process_details 'SADABS (Sheldrick, 1996)'
_exptl_crystal_colour yellow
_exptl_crystal_density_diffrn 1.608
_exptl_crystal_density_method 'not measured'
_exptl_crystal_description prism
_exptl_crystal_F_000 1200
_exptl_crystal_size_max 0.135
_exptl_crystal_size_mid 0.045
_exptl_crystal_size_min 0.020
_refine_diff_density_max 0.231
_refine_diff_density_min -0.203
_refine_diff_density_rms 0.046
_refine_ls_extinction_method none
_refine_ls_goodness_of_fit_ref 1.044
_refine_ls_hydrogen_treatment mixed
_refine_ls_matrix_type full
_refine_ls_number_parameters 197
_refine_ls_number_reflns 2710
_refine_ls_number_restraints 0
_refine_ls_restrained_S_all 1.044
_refine_ls_R_factor_all 0.0497
_refine_ls_R_factor_gt 0.0367
_refine_ls_shift/su_max 0.000
_refine_ls_shift/su_mean 0.000
_refine_ls_structure_factor_coef Fsqd
_refine_ls_weighting_details 'calc w=1/[\s^2^(Fo^2^)+(0.0417P)^2^+1.1398P] where P=(Fo^2^+2Fc^2^)/3'
_refine_ls_weighting_scheme calc
_refine_ls_wR_factor_gt 0.0901
_refine_ls_wR_factor_ref 0.0981
_reflns_number_gt 2156
_reflns_number_total 2710
_reflns_threshold_expression >2sigma(I)
_cod_data_source_file jp902517x_si_002.cif
_cod_data_source_block bdb_21
_cod_depositor_comments
;
The following automatic conversions were performed:

'_symmetry_cell_setting' value 'Orthorhombic' changed to
'orthorhombic' according to
/usr/data/users/saulius/automatic-downloads/retrospective/ACS/lib/dictionaries/cif_core.dic
dictionary named 'cif_core.dic' version 2.4.2 from 2011-04-26.

Automatic conversion script
Id: cif_fix_values 2281 2013-09-26 08:29:07Z andrius 
;
_cod_original_sg_symbol_H-M Pbca
_cod_database_code 1516376

loop_
_symmetry_equiv_pos_as_xyz
'x, y, z'
'-x+1/2, -y, z+1/2'
'-x, y+1/2, -z+1/2'
'x+1/2, -y+1/2, -z'
'-x, -y, -z'
'x-1/2, y, -z-1/2'
'x, -y-1/2, z-1/2'
'-x-1/2, y-1/2, z'

loop_
_atom_site_label
_atom_site_type_symbol
_atom_site_fract_x
_atom_site_fract_y
_atom_site_fract_z
_atom_site_U_iso_or_equiv
_atom_site_adp_type
_atom_site_occupancy
_atom_site_symmetry_multiplicity
_atom_site_calc_flag
_atom_site_refinement_flags
H1N H -0.2265(10) 0.222(3) 0.5707(9) 0.035(5) Uiso 1 1 d .
H4N H 0.1256(10) 0.328(3) 0.5436(10) 0.036(5) Uiso 1 1 d .
H5O H -0.0790(13) 0.370(4) 0.7585(12) 0.065(7) Uiso 1 1 d .
H6O H 0.0189(12) 0.152(3) 0.7094(10) 0.052(6) Uiso 1 1 d .
N3 N 0.07642(7) 0.22445(18) 0.41968(6) 0.0279(3) Uani 1 1 d .
C6 C 0.01897(7) 0.28477(19) 0.53751(7) 0.0223(3) Uani 1 1 d .
O6 O 0.05980(7) 0.10430(16) 0.69644(6) 0.0351(3) Uani 1 1 d .
O4 O 0.14185(6) 0.24461(19) 0.44285(6) 0.0427(3) Uani 1 1 d .
N2 N -0.19304(7) 0.12871(19) 0.44313(6) 0.0300(3) Uani 1 1 d .
N4 N 0.08617(7) 0.33070(19) 0.56714(6) 0.0277(3) Uani 1 1 d .
O3 O 0.06535(7) 0.2022(2) 0.35771(6) 0.0497(4) Uani 1 1 d .
N1 N -0.18447(7) 0.2493(2) 0.58843(6) 0.0314(3) Uani 1 1 d .
O2 O -0.19544(7) 0.1305(2) 0.37959(6) 0.0486(3) Uani 1 1 d .
C3 C -0.12347(8) 0.1830(2) 0.47731(7) 0.0247(3) Uani 1 1 d .
C4 C -0.05772(8) 0.1816(2) 0.43825(7) 0.0243(3) Uani 1 1 d .
H4 H -0.0606 0.1471 0.3919 0.029 Uiso 1 1 calc R
O1 O -0.24903(6) 0.0807(2) 0.47805(6) 0.0450(3) Uani 1 1 d .
C2 C -0.12128(8) 0.24051(19) 0.54865(7) 0.0236(3) Uani 1 1 d .
C1 C -0.04958(8) 0.2894(2) 0.57489(7) 0.0249(3) Uani 1 1 d .
H1 H -0.0471 0.3282 0.6208 0.030 Uiso 1 1 calc R
C5 C 0.01248(8) 0.22985(19) 0.46588(7) 0.0232(3) Uani 1 1 d .
O5 O -0.08132(7) 0.26543(19) 0.73535(6) 0.0393(3) Uani 1 1 d .
C9 C 0.09588(9) 0.4021(2) 0.63717(7) 0.0292(3) Uani 1 1 d .
H9A H 0.0487 0.4639 0.6515 0.035 Uiso 1 1 calc R
H9B H 0.1361 0.4977 0.6371 0.035 Uiso 1 1 calc R
C10 C 0.11605(9) 0.2498(2) 0.68963(8) 0.0338(3) Uani 1 1 d .
H10A H 0.1644 0.1917 0.6764 0.041 Uiso 1 1 calc R
H10B H 0.1234 0.3098 0.7343 0.041 Uiso 1 1 calc R
C7 C -0.18900(9) 0.3406(2) 0.65560(8) 0.0330(4) Uani 1 1 d .
H7A H -0.2423 0.3711 0.6648 0.040 Uiso 1 1 calc R
H7B H -0.1610 0.4600 0.6534 0.040 Uiso 1 1 calc R
C8 C -0.15798(10) 0.2255(3) 0.71638(8) 0.0434(4) Uani 1 1 d .
H8A H -0.1907 0.2483 0.7561 0.052 Uiso 1 1 calc R
H8B H -0.1618 0.0912 0.7050 0.052 Uiso 1 1 calc R

loop_
_atom_site_aniso_label
_atom_site_aniso_U_11
_atom_site_aniso_U_22
_atom_site_aniso_U_33
_atom_site_aniso_U_23
_atom_site_aniso_U_13
_atom_site_aniso_U_12
N3 0.0266(6) 0.0314(7) 0.0256(6) -0.0002(5) 0.0049(5) -0.0004(5)
C6 0.0226(6) 0.0214(6) 0.0229(6) 0.0033(5) -0.0005(5) 0.0005(5)
O6 0.0349(6) 0.0317(6) 0.0388(6) 0.0032(5) 0.0022(5) 0.0006(5)
O4 0.0222(5) 0.0699(9) 0.0361(6) -0.0051(6) 0.0038(5) -0.0021(6)
N2 0.0241(6) 0.0371(7) 0.0289(7) -0.0034(5) -0.0026(5) 0.0019(5)
N4 0.0212(6) 0.0382(7) 0.0237(6) -0.0006(5) 0.0016(5) -0.0036(5)
O3 0.0403(7) 0.0859(10) 0.0231(5) -0.0077(6) 0.0075(5) -0.0089(7)
N1 0.0206(6) 0.0494(8) 0.0243(6) -0.0024(6) 0.0006(5) 0.0002(6)
O2 0.0371(6) 0.0809(10) 0.0276(6) -0.0070(6) -0.0083(5) -0.0053(6)
C3 0.0226(7) 0.0268(7) 0.0248(7) 0.0003(6) -0.0026(5) 0.0001(5)
C4 0.0274(7) 0.0248(7) 0.0207(6) 0.0005(5) -0.0001(5) 0.0008(6)
O1 0.0238(5) 0.0707(9) 0.0406(6) -0.0060(6) 0.0016(5) -0.0102(5)
C2 0.0228(6) 0.0245(7) 0.0234(6) 0.0032(5) 0.0016(5) 0.0023(5)
C1 0.0260(7) 0.0282(7) 0.0204(6) -0.0012(5) 0.0006(5) 0.0006(6)
C5 0.0228(7) 0.0233(7) 0.0234(6) 0.0018(5) 0.0034(5) 0.0006(5)
O5 0.0397(7) 0.0444(7) 0.0338(6) -0.0103(5) -0.0016(5) 0.0040(5)
C9 0.0290(7) 0.0310(8) 0.0276(7) -0.0029(6) -0.0030(6) -0.0053(6)
C10 0.0354(8) 0.0381(8) 0.0280(7) -0.0014(6) -0.0070(6) -0.0030(7)
C7 0.0283(7) 0.0405(9) 0.0304(8) -0.0043(6) 0.0071(6) 0.0044(7)
C8 0.0457(10) 0.0566(11) 0.0279(8) 0.0030(7) -0.0019(7) -0.0153(9)

loop_
_atom_type_symbol
_atom_type_description
_atom_type_scat_dispersion_real
_atom_type_scat_dispersion_imag
_atom_type_scat_source
C C 0.0033 0.0016 'International Tables Vol C Tables 4.2.6.8 and 6.1.1.4'
N N 0.0061 0.0033 'International Tables Vol C Tables 4.2.6.8 and 6.1.1.4'
O O 0.0106 0.0060 'International Tables Vol C Tables 4.2.6.8 and 6.1.1.4'
H H 0.0000 0.0000 'International Tables Vol C Tables 4.2.6.8 and 6.1.1.4'

loop_
_geom_angle_atom_site_label_1
_geom_angle_atom_site_label_2
_geom_angle_atom_site_label_3
_geom_angle
O3 N3 O4 121.09(12)
O3 N3 C5 119.55(12)
O4 N3 C5 119.35(12)
N4 C6 C1 121.25(12)
N4 C6 C5 122.86(12)
C1 C6 C5 115.89(12)
O2 N2 O1 121.56(12)
O2 N2 C3 119.18(12)
O1 N2 C3 119.27(12)
C6 N4 C9 125.58(12)
C2 N1 C7 125.26(13)
C4 C3 N2 116.75(12)
C4 C3 C2 120.54(12)
N2 C3 C2 122.70(12)
C3 C4 C5 121.71(13)
N1 C2 C1 120.99(13)
N1 C2 C3 122.70(12)
C1 C2 C3 116.31(12)
C2 C1 C6 124.96(12)
C4 C5 N3 116.29(12)
C4 C5 C6 120.55(12)
N3 C5 C6 123.16(12)
N4 C9 C10 114.08(13)
O6 C10 C9 114.14(12)
N1 C7 C8 115.90(14)
O5 C8 C7 115.45(14)

loop_
_geom_bond_atom_site_label_1
_geom_bond_atom_site_label_2
_geom_bond_distance
N3 O3 1.2242(16)
N3 O4 1.2328(16)
N3 C5 1.4284(17)
C6 N4 1.3425(18)
C6 C1 1.3963(18)
C6 C5 1.4425(18)
O6 C10 1.4209(19)
N2 O2 1.2299(16)
N2 O1 1.2333(16)
N2 C3 1.4319(17)
N4 C9 1.4542(18)
N1 C2 1.3445(17)
N1 C7 1.4510(19)
C3 C4 1.3721(19)
C3 C2 1.4384(19)
C4 C5 1.3768(19)
C2 C1 1.3909(19)
O5 C8 1.413(2)
C9 C10 1.515(2)
C7 C8 1.526(2)
